data_4327491
loop_
_publ_author_name
'Zhaohui Li'
'Weiming Zheng'
'Huang Liu'
'K. F. Mok'
'T. S. Andy Hor'

_publ_section_title
;
 Interpolymetallic Assembly of d8-d10 Sulfide Aggregates from
 [Pt2(PPh3)4(\m-S)2] and Group 12 Metals
;
_journal_name_full 'Inorganic Chemistry'
_journal_page_first 8481
_journal_page_last 8488
_journal_paper_doi 10.1021/ic034884+
_journal_volume 42
_journal_year 2003
_chemical_formula_sum 'C73 H62 Cl F6 P5 Pt2 S2'
_chemical_formula_weight 1697.83
_chemical_name_systematic
; 
 ? 
;
_space_group_IT_number 14
_symmetry_cell_setting monoclinic
_symmetry_space_group_name_Hall '-P 2ybc'
_symmetry_space_group_name_H-M 'P 1 21/c 1'
_atom_sites_solution_hydrogens geom
_atom_sites_solution_primary direct
_atom_sites_solution_secondary difmap
_audit_creation_method SHELXL-97
_cell_angle_alpha 90.00
_cell_angle_beta 103.09(2)
_cell_angle_gamma 90.00
_cell_formula_units_Z 4
_cell_length_a 10.562(3)
_cell_length_b 31.801(1)
_cell_length_c 20.707(5)
_cell_measurement_temperature 293(2)
_cell_volume 6774(3)
_computing_cell_refinement 'Siemens XSCANS'
_computing_data_collection 'Siemens XSCANS'
_computing_data_reduction 'Siemens SHELXTL'
_computing_molecular_graphics 'Siemens SHELXTL'
_computing_publication_material 'Siemens SHELXTL'
_computing_structure_refinement 'SHELXL-97 (Sheldrick, 1997)'
_computing_structure_solution 'SHELXS-97 (Sheldrick, 1990)'
_diffrn_ambient_temperature 293(2)
_diffrn_measured_fraction_theta_full 0.764
_diffrn_measured_fraction_theta_max 0.764
_diffrn_measurement_method '\w scans'
_diffrn_radiation_monochromator graphite
_diffrn_radiation_source 'fine-focus sealed tube'
_diffrn_radiation_type MoK\a
_diffrn_radiation_wavelength 0.71073
_diffrn_reflns_av_R_equivalents 0.0626
_diffrn_reflns_av_sigmaI/netI 0.1568
_diffrn_reflns_limit_h_max 8
_diffrn_reflns_limit_h_min 0
_diffrn_reflns_limit_k_max 41
_diffrn_reflns_limit_k_min 0
_diffrn_reflns_limit_l_max 26
_diffrn_reflns_limit_l_min -26
_diffrn_reflns_number 12800
_diffrn_reflns_theta_full 27.56
_diffrn_reflns_theta_max 27.56
_diffrn_reflns_theta_min 1.63
_exptl_absorpt_coefficient_mu 4.404
_exptl_absorpt_correction_type Semi-empirical
_exptl_crystal_colour 'Pale yellow'
_exptl_crystal_density_diffrn 1.665
_exptl_crystal_description 'Small prism'
_exptl_crystal_F_000 3336
_exptl_crystal_size_max 0.16
_exptl_crystal_size_mid 0.09
_exptl_crystal_size_min 0.05
_refine_diff_density_max 2.013
_refine_diff_density_min -3.374
_refine_diff_density_rms 0.223
_refine_ls_extinction_method none
_refine_ls_goodness_of_fit_ref 0.842
_refine_ls_hydrogen_treatment mixed
_refine_ls_matrix_type full
_refine_ls_number_parameters 802
_refine_ls_number_reflns 11975
_refine_ls_number_restraints 0
_refine_ls_restrained_S_all 0.842
_refine_ls_R_factor_all 0.1296
_refine_ls_R_factor_gt 0.0555
_refine_ls_shift/su_max 0.001
_refine_ls_shift/su_mean 0.000
_refine_ls_structure_factor_coef Fsqd
_refine_ls_weighting_details 'calc w=1/[\s^2^(Fo^2^)+(0.0747P)^2^+0.0000P] where P=(Fo^2^+2Fc^2^)/3'
_refine_ls_weighting_scheme calc
_refine_ls_wR_factor_gt 0.1172
_refine_ls_wR_factor_ref 0.1469
_reflns_number_gt 6071
_reflns_number_total 11975
_reflns_threshold_expression >2sigma(I)
_cod_data_source_file ic0348842Bsi20030725_102943.cif
_cod_data_source_block zwm1a
_cod_database_code 4327491

loop_
_symmetry_equiv_pos_as_xyz
'x, y, z'
'-x, y+1/2, -z+1/2'
'-x, -y, -z'
'x, -y-1/2, z-1/2'

loop_
_atom_site_label
_atom_site_type_symbol
_atom_site_fract_x
_atom_site_fract_y
_atom_site_fract_z
_atom_site_U_iso_or_equiv
_atom_site_adp_type
_atom_site_occupancy
_atom_site_symmetry_multiplicity
_atom_site_calc_flag
_atom_site_refinement_flags
Pt1 Pt 0.30009(5) 0.290968(14) 0.03359(2) 0.03166(15) Uani 1 1 d .
Pt2 Pt 0.44990(5) 0.177952(14) 0.02090(2) 0.03169(15) Uani 1 1 d .
S1 S 0.3574(3) 0.23899(9) -0.03808(15) 0.0354(8) Uani 1 1 d .
S2 S 0.6215(4) 0.22415(12) 0.0245(2) 0.0525(10) Uani 1 1 d .
Cl1 Cl 0.3118(4) 0.23871(10) 0.11336(15) 0.0510(10) Uani 1 1 d .
P1 P 0.2821(4) 0.34099(10) -0.04583(16) 0.0354(9) Uani 1 1 d .
P2 P 0.2511(4) 0.33559(10) 0.11340(16) 0.0360(9) Uani 1 1 d .
P3 P 0.2583(4) 0.14049(10) -0.00264(16) 0.0357(9) Uani 1 1 d .
P4 P 0.5955(4) 0.13009(10) 0.07849(16) 0.0360(9) Uani 1 1 d .
C1 C 0.3960(14) 0.3838(4) -0.0202(6) 0.040(3) Uani 1 1 d .
C2 C 0.5137(16) 0.3734(5) 0.0205(7) 0.056(4) Uani 1 1 d .
H2A H 0.5264 0.3467 0.0392 0.067 Uiso 1 1 calc R
C3 C 0.6110(17) 0.4020(6) 0.0334(8) 0.069(5) Uani 1 1 d .
H3A H 0.6896 0.3946 0.0615 0.083 Uiso 1 1 calc R
C4 C 0.597(2) 0.4407(6) 0.0068(7) 0.085(7) Uani 1 1 d .
H4A H 0.6649 0.4601 0.0168 0.102 Uiso 1 1 calc R
C5 C 0.482(2) 0.4511(6) -0.0354(9) 0.103(8) Uani 1 1 d .
H5A H 0.4734 0.4774 -0.0556 0.124 Uiso 1 1 calc R
C6 C 0.377(2) 0.4235(5) -0.0490(7) 0.078(6) Uani 1 1 d .
H6A H 0.2973 0.4313 -0.0761 0.094 Uiso 1 1 calc R
C7 C 0.3250(14) 0.3246(4) -0.1225(5) 0.039(3) Uani 1 1 d .
C8 C 0.4429(16) 0.3376(5) -0.1355(7) 0.057(4) Uani 1 1 d .
H8A H 0.4942 0.3574 -0.1087 0.069 Uiso 1 1 calc R
C9 C 0.4829(19) 0.3200(6) -0.1904(7) 0.073(5) Uani 1 1 d .
H9A H 0.5621 0.3276 -0.1995 0.088 Uiso 1 1 calc R
C10 C 0.404(2) 0.2918(6) -0.2296(7) 0.073(5) Uani 1 1 d .
H10A H 0.4317 0.2802 -0.2654 0.087 Uiso 1 1 calc R
C11 C 0.2857(18) 0.2796(5) -0.2184(7) 0.062(5) Uani 1 1 d .
H11A H 0.2326 0.2609 -0.2468 0.074 Uiso 1 1 calc R
C12 C 0.2477(15) 0.2960(4) -0.1634(6) 0.049(4) Uani 1 1 d .
H12A H 0.1693 0.2876 -0.1542 0.059 Uiso 1 1 calc R
C13 C 0.1158(14) 0.3579(4) -0.0753(6) 0.043(4) Uani 1 1 d .
C14 C 0.0793(18) 0.3899(5) -0.1217(9) 0.074(5) Uani 1 1 d .
H14A H 0.1427 0.4033 -0.1389 0.088 Uiso 1 1 calc R
C15 C -0.049(2) 0.4022(7) -0.1426(10) 0.100(7) Uani 1 1 d .
H15A H -0.0716 0.4242 -0.1726 0.120 Uiso 1 1 calc R
C16 C -0.144(2) 0.3805(8) -0.1169(12) 0.108(8) Uani 1 1 d .
H16A H -0.2309 0.3888 -0.1300 0.130 Uiso 1 1 calc R
C17 C -0.1131(19) 0.3485(6) -0.0743(11) 0.096(7) Uani 1 1 d .
H17A H -0.1773 0.3342 -0.0589 0.115 Uiso 1 1 calc R
C18 C 0.0157(16) 0.3369(5) -0.0536(8) 0.058(4) Uani 1 1 d .
H18A H 0.0371 0.3145 -0.0243 0.070 Uiso 1 1 calc R
C19 C 0.0898(13) 0.3243(4) 0.1283(6) 0.038(3) Uani 1 1 d .
C20 C 0.0295(16) 0.2870(5) 0.1064(6) 0.054(4) Uani 1 1 d .
H20A H 0.0708 0.2679 0.0841 0.064 Uiso 1 1 calc R
C21 C -0.0939(19) 0.2774(6) 0.1174(8) 0.076(5) Uani 1 1 d .
H21A H -0.1338 0.2518 0.1038 0.091 Uiso 1 1 calc R
C22 C -0.1539(18) 0.3069(6) 0.1487(9) 0.071(5) Uani 1 1 d .
H22A H -0.2366 0.3012 0.1551 0.085 Uiso 1 1 calc R
C23 C -0.096(2) 0.3443(6) 0.1708(9) 0.077(6) Uani 1 1 d .
H23A H -0.1394 0.3637 0.1917 0.092 Uiso 1 1 calc R
C24 C 0.0284(18) 0.3530(5) 0.1614(7) 0.061(5) Uani 1 1 d .
H24A H 0.0699 0.3779 0.1773 0.073 Uiso 1 1 calc R
C25 C 0.3688(15) 0.3279(4) 0.1915(6) 0.039(4) Uani 1 1 d .
C26 C 0.4958(16) 0.3205(6) 0.1919(7) 0.066(5) Uani 1 1 d .
H26A H 0.5211 0.3181 0.1518 0.080 Uiso 1 1 calc R
C27 C 0.5891(16) 0.3166(6) 0.2514(7) 0.067(5) Uani 1 1 d .
H27A H 0.6750 0.3106 0.2507 0.081 Uiso 1 1 calc R
C28 C 0.5548(19) 0.3216(5) 0.3099(8) 0.067(5) Uani 1 1 d .
H28A H 0.6182 0.3204 0.3492 0.080 Uiso 1 1 calc R
C29 C 0.4294(19) 0.3281(6) 0.3122(7) 0.070(5) Uani 1 1 d .
H29A H 0.4061 0.3308 0.3527 0.084 Uiso 1 1 calc R
C30 C 0.3344(17) 0.3309(5) 0.2523(7) 0.062(5) Uani 1 1 d .
H30A H 0.2477 0.3347 0.2535 0.074 Uiso 1 1 calc R
C31 C 0.2488(16) 0.3930(4) 0.1040(7) 0.046(4) Uani 1 1 d .
C32 C 0.1386(17) 0.4128(5) 0.0674(8) 0.064(5) Uani 1 1 d .
H32A H 0.0648 0.3973 0.0483 0.077 Uiso 1 1 calc R
C33 C 0.141(2) 0.4562(6) 0.0598(11) 0.089(6) Uani 1 1 d .
H33A H 0.0696 0.4702 0.0343 0.107 Uiso 1 1 calc R
C34 C 0.250(3) 0.4782(6) 0.0908(12) 0.115(9) Uani 1 1 d .
H34A H 0.2497 0.5074 0.0880 0.138 Uiso 1 1 calc R
C35 C 0.356(2) 0.4590(6) 0.1245(11) 0.100(7) Uani 1 1 d .
H35A H 0.4294 0.4747 0.1435 0.119 Uiso 1 1 calc R
C36 C 0.3572(18) 0.4164(5) 0.1311(8) 0.063(5) Uani 1 1 d .
H36A H 0.4321 0.4030 0.1543 0.075 Uiso 1 1 calc R
C37 C 0.2096(14) 0.1162(4) 0.0681(6) 0.040(3) Uani 1 1 d .
C38 C 0.1180(16) 0.0837(5) 0.0604(9) 0.067(5) Uani 1 1 d .
H38A H 0.0781 0.0740 0.0184 0.081 Uiso 1 1 calc R
C39 C 0.0873(17) 0.0661(5) 0.1165(9) 0.068(5) Uani 1 1 d .
H39A H 0.0284 0.0439 0.1115 0.082 Uiso 1 1 calc R
C40 C 0.1417(16) 0.0805(5) 0.1783(9) 0.063(5) Uani 1 1 d .
H40A H 0.1210 0.0682 0.2153 0.076 Uiso 1 1 calc R
C41 C 0.2274(17) 0.1133(5) 0.1852(8) 0.062(5) Uani 1 1 d .
H41A H 0.2628 0.1238 0.2274 0.074 Uiso 1 1 calc R
C42 C 0.2625(14) 0.1313(4) 0.1313(7) 0.044(4) Uani 1 1 d .
H42A H 0.3214 0.1534 0.1372 0.052 Uiso 1 1 calc R
C43 C 0.2550(14) 0.0996(4) -0.0641(6) 0.037(3) Uani 1 1 d .
C44 C 0.1408(17) 0.0829(5) -0.0985(8) 0.066(5) Uani 1 1 d .
H44A H 0.0628 0.0918 -0.0894 0.079 Uiso 1 1 calc R
C45 C 0.140(2) 0.0521(6) -0.1474(8) 0.090(7) Uani 1 1 d .
H45A H 0.0612 0.0398 -0.1685 0.107 Uiso 1 1 calc R
C46 C 0.253(2) 0.0399(6) -0.1648(10) 0.094(7) Uani 1 1 d .
H46A H 0.2514 0.0204 -0.1984 0.112 Uiso 1 1 calc R
C47 C 0.370(2) 0.0577(6) -0.1304(9) 0.089(6) Uani 1 1 d .
H47A H 0.4487 0.0499 -0.1405 0.107 Uiso 1 1 calc R
C48 C 0.3684(15) 0.0871(5) -0.0809(7) 0.054(4) Uani 1 1 d .
H48A H 0.4466 0.0987 -0.0582 0.065 Uiso 1 1 calc R
C49 C 0.1237(14) 0.1728(4) -0.0427(7) 0.045(4) Uani 1 1 d .
C50 C 0.0990(16) 0.1818(5) -0.1103(6) 0.059(5) Uani 1 1 d .
H50A H 0.1548 0.1711 -0.1352 0.071 Uiso 1 1 calc R
C51 C -0.0052(16) 0.2060(5) -0.1414(7) 0.063(5) Uani 1 1 d .
H51A H -0.0201 0.2109 -0.1867 0.076 Uiso 1 1 calc R
C52 C -0.0881(16) 0.2229(5) -0.1047(8) 0.063(5) Uani 1 1 d .
H52A H -0.1567 0.2400 -0.1256 0.076 Uiso 1 1 calc R
C53 C -0.0690(15) 0.2143(6) -0.0347(8) 0.065(5) Uani 1 1 d .
H53A H -0.1247 0.2244 -0.0094 0.077 Uiso 1 1 calc R
C54 C 0.0390(15) 0.1896(4) -0.0079(8) 0.059(5) Uani 1 1 d .
H54A H 0.0555 0.1841 0.0373 0.071 Uiso 1 1 calc R
C55 C 0.6832(13) 0.1007(4) 0.0268(6) 0.040(3) Uani 1 1 d .
C56 C 0.7186(14) 0.0585(4) 0.0402(8) 0.058(4) Uani 1 1 d .
H56A H 0.7000 0.0450 0.0767 0.070 Uiso 1 1 calc R
C57 C 0.7849(16) 0.0365(5) -0.0040(10) 0.073(6) Uani 1 1 d .
H57A H 0.8122 0.0088 0.0041 0.088 Uiso 1 1 calc R
C58 C 0.8049(18) 0.0570(6) -0.0556(8) 0.069(5) Uani 1 1 d .
H58A H 0.8419 0.0422 -0.0854 0.083 Uiso 1 1 calc R
C59 C 0.7774(17) 0.0966(6) -0.0687(9) 0.078(6) Uani 1 1 d .
H59A H 0.7985 0.1090 -0.1055 0.093 Uiso 1 1 calc R
C60 C 0.7164(16) 0.1201(5) -0.0278(8) 0.064(5) Uani 1 1 d .
H60A H 0.6979 0.1484 -0.0367 0.076 Uiso 1 1 calc R
C61 C 0.5488(13) 0.0898(4) 0.1291(6) 0.041(4) Uani 1 1 d .
C62 C 0.5937(16) 0.0895(5) 0.1977(7) 0.062(5) Uani 1 1 d .
H62A H 0.6525 0.1101 0.2174 0.075 Uiso 1 1 calc R
C63 C 0.552(2) 0.0585(6) 0.2393(8) 0.082(6) Uani 1 1 d .
H63A H 0.5854 0.0586 0.2849 0.099 Uiso 1 1 calc R
C64 C 0.4660(17) 0.0297(5) 0.2113(8) 0.066(5) Uani 1 1 d .
H64A H 0.4359 0.0102 0.2378 0.079 Uiso 1 1 calc R
C65 C 0.4199(15) 0.0282(5) 0.1425(8) 0.060(5) Uani 1 1 d .
H65A H 0.3625 0.0072 0.1231 0.072 Uiso 1 1 calc R
C66 C 0.4616(14) 0.0592(4) 0.1029(7) 0.046(4) Uani 1 1 d .
H66A H 0.4283 0.0587 0.0573 0.055 Uiso 1 1 calc R
C67 C 0.7208(14) 0.1587(4) 0.1389(5) 0.037(3) Uani 1 1 d .
C68 C 0.8505(16) 0.1492(4) 0.1503(8) 0.060(5) Uani 1 1 d .
H68A H 0.8810 0.1299 0.1235 0.072 Uiso 1 1 calc R
C69 C 0.9367(17) 0.1692(6) 0.2034(10) 0.088(7) Uani 1 1 d .
H69A H 1.0244 0.1622 0.2135 0.106 Uiso 1 1 calc R
C70 C 0.891(2) 0.1985(6) 0.2394(9) 0.081(6) Uani 1 1 d .
H70A H 0.9496 0.2123 0.2730 0.098 Uiso 1 1 calc R
C71 C 0.7622(18) 0.2086(5) 0.2282(7) 0.056(4) Uani 1 1 d .
H71A H 0.7329 0.2284 0.2545 0.068 Uiso 1 1 calc R
C72 C 0.6774(14) 0.1890(4) 0.1775(6) 0.046(4) Uani 1 1 d .
H72A H 0.5896 0.1959 0.1687 0.056 Uiso 1 1 calc R
C73 C 0.5212(14) 0.2540(4) -0.0402(7) 0.058(4) Uani 1 1 d .
H73A H 0.5398 0.2472 -0.0828 0.070 Uiso 1 1 calc R
H73B H 0.5343 0.2839 -0.0322 0.070 Uiso 1 1 calc R
P5 P 0.1667(7) -0.0188(2) 0.3087(3) 0.103(2) Uani 1 1 d .
F1 F 0.079(2) -0.0564(5) 0.2989(11) 0.233(10) Uani 1 1 d .
F2 F 0.1612(17) -0.0165(8) 0.3820(8) 0.252(12) Uani 1 1 d .
F3 F 0.2560(18) 0.0197(6) 0.3163(7) 0.197(8) Uani 1 1 d .
F4 F 0.1764(13) -0.0208(4) 0.2337(6) 0.130(5) Uani 1 1 d .
F5 F 0.0450(14) 0.0084(5) 0.2849(8) 0.163(6) Uani 1 1 d .
F6 F 0.2887(18) -0.0480(8) 0.3231(11) 0.246(11) Uani 1 1 d .

loop_
_atom_site_aniso_label
_atom_site_aniso_U_11
_atom_site_aniso_U_22
_atom_site_aniso_U_33
_atom_site_aniso_U_23
_atom_site_aniso_U_13
_atom_site_aniso_U_12
Pt1 0.0431(4) 0.0282(2) 0.0240(2) 0.0008(2) 0.0084(2) 0.0030(3)
Pt2 0.0360(4) 0.0285(2) 0.0297(2) -0.0011(2) 0.0057(2) 0.0016(3)
S1 0.051(3) 0.0301(16) 0.0276(16) 0.0011(13) 0.0139(15) 0.0011(16)
S2 0.042(3) 0.047(2) 0.071(3) 0.0086(19) 0.017(2) -0.0009(18)
Cl1 0.086(3) 0.0386(18) 0.0327(17) 0.0100(14) 0.0220(18) 0.0130(19)
P1 0.047(3) 0.0302(17) 0.0302(17) 0.0061(14) 0.0103(17) 0.0019(17)
P2 0.045(3) 0.0298(17) 0.0347(18) -0.0036(14) 0.0126(17) 0.0006(16)
P3 0.040(3) 0.0325(18) 0.0329(18) -0.0011(14) 0.0044(16) 0.0043(16)
P4 0.037(3) 0.0339(18) 0.0359(18) -0.0005(14) 0.0061(16) 0.0032(16)
C1 0.044(10) 0.047(8) 0.036(7) 0.007(6) 0.027(7) 0.009(7)
C2 0.071(12) 0.048(9) 0.040(8) -0.016(7) -0.007(8) 0.002(9)
C3 0.065(13) 0.079(12) 0.063(11) -0.003(10) 0.013(9) -0.013(11)
C4 0.112(18) 0.102(15) 0.039(9) 0.000(10) 0.014(10) -0.078(14)
C5 0.16(2) 0.054(11) 0.079(14) 0.017(10) -0.015(14) -0.043(13)
C6 0.151(19) 0.048(9) 0.033(8) 0.009(7) 0.017(10) -0.023(11)
C7 0.046(10) 0.059(8) 0.014(5) 0.008(6) 0.008(6) 0.006(8)
C8 0.068(13) 0.064(10) 0.044(9) -0.001(7) 0.021(8) 0.001(9)
C9 0.097(15) 0.088(13) 0.042(9) 0.001(9) 0.032(10) -0.003(12)
C10 0.108(17) 0.087(13) 0.021(7) 0.003(8) 0.010(9) -0.003(12)
C11 0.085(14) 0.067(11) 0.029(8) -0.017(7) 0.005(8) -0.006(10)
C12 0.058(11) 0.043(8) 0.039(8) 0.009(7) -0.004(7) -0.003(8)
C13 0.054(11) 0.046(8) 0.026(7) 0.010(6) 0.003(7) 0.007(8)
C14 0.064(14) 0.069(11) 0.087(13) 0.035(10) 0.017(10) 0.008(10)
C15 0.076(17) 0.121(18) 0.099(16) 0.043(14) 0.009(13) 0.033(15)
C16 0.057(16) 0.122(19) 0.15(2) 0.027(17) 0.037(15) 0.043(14)
C17 0.053(15) 0.081(14) 0.14(2) 0.028(14) -0.004(13) 0.002(11)
C18 0.035(11) 0.069(11) 0.062(10) 0.012(8) -0.005(8) 0.001(9)
C19 0.048(10) 0.034(7) 0.037(7) 0.000(6) 0.017(7) 0.002(7)
C20 0.061(12) 0.064(10) 0.043(8) -0.010(7) 0.029(8) -0.025(9)
C21 0.084(16) 0.074(12) 0.074(12) -0.005(10) 0.027(11) -0.026(11)
C22 0.053(13) 0.091(14) 0.077(13) 0.010(11) 0.031(10) -0.007(11)
C23 0.080(16) 0.081(14) 0.089(14) 0.015(11) 0.060(12) 0.022(12)
C24 0.074(14) 0.049(9) 0.066(11) -0.003(8) 0.028(10) 0.014(9)
C25 0.044(11) 0.040(8) 0.036(7) 0.004(6) 0.012(7) 0.000(7)
C26 0.045(12) 0.123(15) 0.031(8) -0.006(9) 0.007(7) 0.019(11)
C27 0.042(11) 0.125(15) 0.036(8) -0.003(9) 0.010(8) 0.011(10)
C28 0.064(14) 0.082(12) 0.050(10) -0.017(9) 0.001(9) -0.006(11)
C29 0.068(14) 0.114(15) 0.027(8) 0.005(9) 0.008(8) -0.007(12)
C30 0.064(12) 0.081(12) 0.047(9) -0.005(8) 0.025(9) -0.002(9)
C31 0.055(12) 0.042(8) 0.054(9) -0.008(7) 0.037(8) -0.004(8)
C32 0.066(13) 0.050(10) 0.082(12) 0.024(9) 0.030(10) 0.015(9)
C33 0.113(19) 0.047(11) 0.119(17) 0.007(11) 0.049(14) 0.022(12)
C34 0.20(3) 0.028(10) 0.12(2) -0.002(11) 0.041(19) -0.005(14)
C35 0.12(2) 0.054(12) 0.114(18) 0.005(12) 0.012(15) -0.021(13)
C36 0.080(14) 0.050(10) 0.062(10) 0.007(8) 0.024(9) -0.003(9)
C37 0.047(10) 0.029(7) 0.044(8) 0.003(6) 0.011(7) 0.005(7)
C38 0.064(13) 0.052(10) 0.077(12) 0.010(9) -0.001(10) -0.004(9)
C39 0.079(14) 0.052(10) 0.082(13) 0.018(9) 0.034(11) -0.004(9)
C40 0.071(14) 0.061(11) 0.066(11) 0.018(9) 0.032(10) 0.015(10)
C41 0.081(14) 0.048(9) 0.061(10) -0.003(8) 0.025(9) -0.002(9)
C42 0.043(10) 0.031(7) 0.060(9) -0.001(7) 0.016(8) -0.004(7)
C43 0.044(10) 0.033(7) 0.028(6) -0.007(5) -0.006(6) 0.001(7)
C44 0.066(13) 0.073(11) 0.058(10) -0.016(9) 0.014(9) -0.016(10)
C45 0.116(19) 0.096(15) 0.047(10) -0.032(10) -0.001(11) -0.044(14)
C46 0.13(2) 0.068(13) 0.080(14) -0.038(11) 0.027(14) 0.005(14)
C47 0.086(16) 0.098(15) 0.081(13) -0.042(12) 0.016(12) 0.021(13)
C48 0.036(11) 0.063(10) 0.059(10) -0.018(8) 0.004(8) 0.017(8)
C49 0.048(11) 0.030(7) 0.074(10) -0.008(7) 0.050(8) 0.008(7)
C50 0.085(13) 0.063(10) 0.031(7) 0.019(7) 0.018(8) 0.032(9)
C51 0.067(12) 0.089(12) 0.029(7) 0.012(8) 0.001(8) 0.003(10)
C52 0.058(13) 0.058(10) 0.069(11) 0.012(8) 0.006(9) 0.015(9)
C53 0.036(11) 0.111(14) 0.053(10) -0.016(10) 0.025(8) -0.003(10)
C54 0.054(12) 0.035(8) 0.069(11) 0.003(7) -0.024(9) -0.017(8)
C55 0.042(10) 0.044(8) 0.029(7) -0.004(6) 0.001(6) 0.018(7)
C56 0.047(11) 0.035(8) 0.094(12) 0.009(8) 0.018(9) 0.003(8)
C57 0.052(13) 0.058(11) 0.118(16) -0.041(11) 0.036(12) 0.018(9)
C58 0.088(15) 0.069(12) 0.051(10) -0.021(9) 0.017(10) 0.007(11)
C59 0.059(14) 0.093(15) 0.100(15) -0.024(12) 0.055(11) -0.013(11)
C60 0.065(13) 0.062(10) 0.061(10) 0.005(9) 0.008(9) -0.002(9)
C61 0.047(10) 0.028(7) 0.041(8) 0.003(6) -0.002(7) 0.009(7)
C62 0.078(13) 0.048(9) 0.057(10) -0.007(8) 0.006(9) -0.021(9)
C63 0.129(18) 0.079(13) 0.038(9) 0.010(9) 0.017(10) -0.023(12)
C64 0.069(13) 0.059(11) 0.069(12) 0.011(9) 0.011(10) -0.002(9)
C65 0.043(11) 0.049(9) 0.079(12) 0.006(8) -0.004(9) -0.003(8)
C66 0.047(10) 0.037(8) 0.052(8) 0.009(7) 0.008(7) 0.015(7)
C67 0.053(11) 0.035(7) 0.020(6) 0.001(5) 0.004(6) 0.004(7)
C68 0.048(12) 0.045(9) 0.080(12) -0.018(8) -0.001(9) 0.013(8)
C69 0.044(12) 0.088(14) 0.118(16) -0.045(12) -0.011(11) 0.001(10)
C70 0.080(16) 0.074(12) 0.080(13) -0.040(10) -0.002(11) -0.011(11)
C71 0.071(13) 0.054(9) 0.043(8) -0.012(7) 0.012(8) 0.009(9)
C72 0.040(10) 0.060(9) 0.041(8) -0.004(7) 0.014(7) 0.005(8)
C73 0.081(13) 0.038(8) 0.053(9) -0.008(7) 0.010(8) -0.011(8)
P5 0.111(6) 0.109(5) 0.079(4) 0.038(4) -0.002(4) -0.029(4)
F1 0.29(2) 0.122(13) 0.28(2) 0.048(14) 0.049(19) -0.106(15)
F2 0.159(16) 0.47(4) 0.117(13) 0.146(18) 0.020(11) -0.036(19)
F3 0.231(18) 0.228(18) 0.128(12) -0.050(12) 0.030(12) -0.161(16)
F4 0.157(12) 0.143(11) 0.084(8) -0.028(8) 0.014(8) -0.011(9)
F5 0.130(12) 0.183(15) 0.174(14) 0.054(12) 0.031(11) 0.064(11)
F6 0.145(15) 0.32(3) 0.26(2) 0.13(2) 0.032(15) 0.094(18)

loop_
_atom_type_symbol
_atom_type_description
_atom_type_scat_dispersion_real
_atom_type_scat_dispersion_imag
_atom_type_scat_source
C C 0.0033 0.0016 'International Tables Vol C Tables 4.2.6.8 and 6.1.1.4'
H H 0.0000 0.0000 'International Tables Vol C Tables 4.2.6.8 and 6.1.1.4'
F F 0.0171 0.0103 'International Tables Vol C Tables 4.2.6.8 and 6.1.1.4'
P P 0.1023 0.0942 'International Tables Vol C Tables 4.2.6.8 and 6.1.1.4'
S S 0.1246 0.1234 'International Tables Vol C Tables 4.2.6.8 and 6.1.1.4'
Cl Cl 0.1484 0.1585 'International Tables Vol C Tables 4.2.6.8 and 6.1.1.4'
Pt Pt -1.7033 8.3905 'International Tables Vol C Tables 4.2.6.8 and 6.1.1.4'

loop_
_geom_angle_atom_site_label_1
_geom_angle_atom_site_label_2
_geom_angle_atom_site_label_3
_geom_angle
P1 Pt1 P2 95.27(12)
P1 Pt1 Cl1 178.06(14)
P2 Pt1 Cl1 85.17(12)
P1 Pt1 S1 91.51(11)
P2 Pt1 S1 173.13(11)
Cl1 Pt1 S1 88.09(11)
P4 Pt2 P3 102.71(12)
P4 Pt2 S2 88.65(13)
P3 Pt2 S2 167.54(13)
P4 Pt2 S1 162.77(12)
P3 Pt2 S1 94.26(12)
S2 Pt2 S1 74.19(13)
C73 S1 Pt2 86.8(5)
C73 S1 Pt1 102.2(5)
Pt2 S1 Pt1 112.18(12)
C73 S2 Pt2 89.2(5)
C13 P1 C1 113.9(6)
C13 P1 C7 101.9(6)
C1 P1 C7 100.9(6)
C13 P1 Pt1 111.7(5)
C1 P1 Pt1 111.9(4)
C7 P1 Pt1 115.7(4)
C25 P2 C19 107.3(6)
C25 P2 C31 102.5(7)
C19 P2 C31 102.8(6)
C25 P2 Pt1 109.4(5)
C19 P2 Pt1 111.4(4)
C31 P2 Pt1 122.1(4)
C49 P3 C43 101.4(6)
C49 P3 C37 105.9(6)
C43 P3 C37 107.1(6)
C49 P3 Pt2 111.6(5)
C43 P3 Pt2 113.3(5)
C37 P3 Pt2 116.2(5)
C61 P4 C55 102.8(6)
C61 P4 C67 101.9(6)
C55 P4 C67 105.6(6)
C61 P4 Pt2 122.4(5)
C55 P4 Pt2 113.8(4)
C67 P4 Pt2 108.6(4)
C2 C1 C6 120.4(15)
C2 C1 P1 116.5(10)
C6 C1 P1 122.1(12)
C3 C2 C1 119.9(15)
C4 C3 C2 122.0(17)
C3 C4 C5 118.6(16)
C4 C5 C6 122.1(16)
C1 C6 C5 116.8(17)
C12 C7 C8 120.4(13)
C12 C7 P1 119.7(11)
C8 C7 P1 119.5(10)
C7 C8 C9 118.7(15)
C10 C9 C8 119.2(17)
C9 C10 C11 122.6(16)
C10 C11 C12 118.2(14)
C7 C12 C11 120.7(15)
C14 C13 C18 117.2(14)
C14 C13 P1 123.1(13)
C18 C13 P1 119.6(10)
C15 C14 C13 121.5(17)
C14 C15 C16 118.3(18)
C17 C16 C15 121.6(19)
C16 C17 C18 119(2)
C17 C18 C13 122.2(15)
C20 C19 C24 119.8(14)
C20 C19 P2 119.5(11)
C24 C19 P2 120.7(12)
C19 C20 C21 120.8(15)
C22 C21 C20 118.1(16)
C23 C22 C21 122.3(17)
C22 C23 C24 119.1(17)
C19 C24 C23 119.8(16)
C26 C25 C30 117.7(13)
C26 C25 P2 120.2(10)
C30 C25 P2 122.0(12)
C25 C26 C27 121.2(14)
C28 C27 C26 120.1(16)
C27 C28 C29 120.9(15)
C28 C29 C30 119.1(15)
C25 C30 C29 120.8(16)
C36 C31 C32 119.8(14)
C36 C31 P2 120.3(12)
C32 C31 P2 119.8(12)
C31 C32 C33 118.5(18)
C34 C33 C32 119(2)
C35 C34 C33 121.9(18)
C34 C35 C36 120(2)
C35 C36 C31 120.6(18)
C42 C37 C38 118.8(13)
C42 C37 P3 118.9(10)
C38 C37 P3 122.3(11)
C39 C38 C37 119.3(16)
C40 C39 C38 121.4(16)
C39 C40 C41 119.0(16)
C40 C41 C42 121.6(15)
C41 C42 C37 119.8(13)
C44 C43 C48 118.2(13)
C44 C43 P3 121.4(12)
C48 C43 P3 120.3(10)
C43 C44 C45 120.7(17)
C46 C45 C44 121.1(17)
C45 C46 C47 118.3(16)
C48 C47 C46 119.0(18)
C43 C48 C47 122.7(15)
C54 C49 C50 116.7(14)
C54 C49 P3 121.4(11)
C50 C49 P3 121.9(10)
C51 C50 C49 122.1(14)
C50 C51 C52 119.8(13)
C51 C52 C53 120.8(14)
C54 C53 C52 115.0(14)
C49 C54 C53 125.5(15)
C60 C55 C56 118.3(14)
C60 C55 P4 120.2(11)
C56 C55 P4 121.5(11)
C55 C56 C57 118.9(15)
C58 C57 C56 117.5(16)
C59 C58 C57 125.6(18)
C58 C59 C60 120.2(18)
C59 C60 C55 119.4(16)
C66 C61 C62 116.4(13)
C66 C61 P4 121.8(10)
C62 C61 P4 121.7(11)
C61 C62 C63 122.3(14)
C64 C63 C62 118.8(15)
C63 C64 C65 121.0(16)
C64 C65 C66 119.0(14)
C61 C66 C65 122.5(13)
C68 C67 C72 120.0(13)
C68 C67 P4 122.9(10)
C72 C67 P4 116.9(11)
C67 C68 C69 118.6(15)
C70 C69 C68 119.6(17)
C69 C70 C71 122.4(16)
C72 C71 C70 118.5(14)
C71 C72 C67 120.8(14)
S2 C73 S1 104.5(7)
F1 P5 F3 178.2(11)
F1 P5 F2 90.6(12)
F3 P5 F2 91.2(11)
F1 P5 F5 87.6(11)
F3 P5 F5 91.9(11)
F2 P5 F5 94.3(11)
F1 P5 F6 90.5(13)
F3 P5 F6 89.7(12)
F2 P5 F6 93.1(11)
F5 P5 F6 172.4(12)
F1 P5 F4 90.6(10)
F3 P5 F4 87.6(8)
F2 P5 F4 178.5(10)
F5 P5 F4 86.7(8)
F6 P5 F4 85.9(10)

loop_
_geom_bond_atom_site_label_1
_geom_bond_atom_site_label_2
_geom_bond_distance
Pt1 P1 2.265(3)
Pt1 P2 2.324(3)
Pt1 Cl1 2.327(3)
Pt1 S1 2.389(3)
Pt2 P4 2.296(3)
Pt2 P3 2.303(4)
Pt2 S2 2.321(4)
Pt2 S1 2.382(3)
S1 C73 1.805(15)
S2 C73 1.783(14)
P1 C13 1.806(15)
P1 C1 1.815(14)
P1 C7 1.823(12)
P2 C25 1.819(13)
P2 C19 1.834(14)
P2 C31 1.837(14)
P3 C49 1.798(15)
P3 C43 1.814(12)
P3 C37 1.829(13)
P4 C61 1.794(13)
P4 C55 1.823(13)
P4 C67 1.842(13)
C1 C2 1.375(18)
C1 C6 1.391(18)
C2 C3 1.35(2)
C3 C4 1.34(2)
C4 C5 1.37(3)
C5 C6 1.39(2)
C7 C12 1.377(17)
C7 C8 1.396(19)
C8 C9 1.41(2)
C9 C10 1.36(2)
C10 C11 1.38(2)
C11 C12 1.393(19)
C13 C14 1.393(18)
C13 C18 1.407(19)
C14 C15 1.38(2)
C15 C16 1.43(3)
C16 C17 1.34(3)
C17 C18 1.38(2)
C19 C20 1.373(18)
C19 C24 1.386(18)
C20 C21 1.41(2)
C21 C22 1.37(2)
C22 C23 1.37(2)
C23 C24 1.40(2)
C25 C26 1.361(19)
C25 C30 1.391(18)
C26 C27 1.399(19)
C27 C28 1.35(2)
C28 C29 1.35(2)
C29 C30 1.41(2)
C31 C36 1.37(2)
C31 C32 1.39(2)
C32 C33 1.39(2)
C33 C34 1.38(3)
C34 C35 1.32(3)
C35 C36 1.36(2)
C37 C42 1.387(17)
C37 C38 1.399(19)
C38 C39 1.39(2)
C39 C40 1.36(2)
C40 C41 1.37(2)
C41 C42 1.378(19)
C43 C44 1.363(18)
C43 C48 1.380(18)
C44 C45 1.41(2)
C45 C46 1.38(3)
C46 C47 1.40(2)
C47 C48 1.39(2)
C49 C54 1.38(2)
C49 C50 1.395(18)
C50 C51 1.377(19)
C51 C52 1.39(2)
C52 C53 1.44(2)
C53 C54 1.39(2)
C55 C60 1.400(19)
C55 C56 1.404(17)
C56 C57 1.45(2)
C57 C58 1.31(2)
C58 C59 1.31(2)
C59 C60 1.39(2)
C61 C66 1.365(17)
C61 C62 1.391(18)
C62 C63 1.44(2)
C63 C64 1.33(2)
C64 C65 1.40(2)
C65 C66 1.414(19)
C67 C68 1.371(19)
C67 C72 1.393(17)
C68 C69 1.41(2)
C69 C70 1.35(2)
C70 C71 1.37(2)
C71 C72 1.367(18)
P5 F1 1.501(15)
P5 F3 1.531(14)
P5 F2 1.534(17)
P5 F5 1.535(14)
P5 F6 1.561(18)
P5 F4 1.581(13)
